data_7109989
loop_
_publ_author_name
'Orlando Santoro'
'Alba Collado'
'Alexandra M. Z. Slawin'
'Steven P. Nolan'
'Catherine S. J. Cazin'

_publ_section_title
;
 A general synthetic route to [Cu(X)(NHC)] (NHC = N-heterocyclic carbene,
 X = Cl, Br, I) complexes
;
_journal_name_full Chem.Commun.
_journal_page_first 10483
_journal_paper_doi 10.1039/c3cc45488f
_journal_volume 49
_journal_year 2013
_chemical_formula_moiety 'C27 H39 Cl2 Cu N2'
_chemical_formula_sum 'C27 H39 Cl2 Cu N2'
_chemical_formula_weight 526.07
_space_group_IT_number 29
_symmetry_cell_setting orthorhombic
_symmetry_Int_Tables_number 29
_symmetry_space_group_name_Hall 'P 2c -2ac'
_symmetry_space_group_name_H-M 'P c a 21'
_atom_sites_solution_hydrogens geom
_atom_sites_solution_primary direct
_atom_sites_solution_secondary difmap
_cell_angle_alpha 90.0000
_cell_angle_beta 90.0000
_cell_angle_gamma 90.0000
_cell_formula_units_Z 8
_cell_length_a 14.746(4)
_cell_length_b 19.910(4)
_cell_length_c 19.522(4)
_cell_measurement_reflns_used 15303
_cell_measurement_temperature 93
_cell_measurement_theta_max 25.35
_cell_measurement_theta_min 2.01
_cell_volume 5732(2)
_computing_cell_refinement 'CrystalClear-SM Expert 2.0 rc13'
_computing_data_collection 'CrystalClear-SM Expert 2.0 rc13 (Rigaku, 2009)'
_computing_data_reduction 'CrystalClear-SM Expert 2.0 rc13'
_computing_molecular_graphics 'CrystalStructure 4.0'
_computing_publication_material 'CrystalStructure 4.0 (Rigaku, 2010)'
_computing_structure_refinement 'SHELXL97 (Sheldrick, 2008)'
_computing_structure_solution 'DIRDIF99-PATTY (Gould, et al., 1999)'
_diffrn_ambient_temperature 93
_diffrn_detector_area_resol_mean 14.629
_diffrn_measured_fraction_theta_full 0.999
_diffrn_measured_fraction_theta_max 0.999
_diffrn_measurement_device_type 'Rigaku Mercury70'
_diffrn_measurement_method \w
_diffrn_radiation_type 'Mo K\a'
_diffrn_radiation_wavelength 0.71075
_diffrn_reflns_av_R_equivalents 0.0537
_diffrn_reflns_Laue_measured_fraction_full 0.999
_diffrn_reflns_Laue_measured_fraction_max 0.999
_diffrn_reflns_limit_h_max 17
_diffrn_reflns_limit_h_min -13
_diffrn_reflns_limit_k_max 23
_diffrn_reflns_limit_k_min -22
_diffrn_reflns_limit_l_max 18
_diffrn_reflns_limit_l_min -23
_diffrn_reflns_number 35200
_diffrn_reflns_point_group_measured_fraction_full 0.925
_diffrn_reflns_point_group_measured_fraction_max 0.919
_diffrn_reflns_theta_full 25.000
_diffrn_reflns_theta_max 25.326
_diffrn_reflns_theta_min 2.011
_diffrn_standards_number 0
_exptl_absorpt_coefficient_mu 0.964
_exptl_absorpt_correction_T_max 0.926
_exptl_absorpt_correction_T_min 0.800
_exptl_absorpt_correction_type multi-scan
_exptl_absorpt_process_details 'REQAB (Rigaku, 1998)'
_exptl_crystal_colour colorless
_exptl_crystal_density_diffrn 1.219
_exptl_crystal_density_method 'not measured'
_exptl_crystal_description prism
_exptl_crystal_F_000 2224.00
_exptl_crystal_size_max 0.200
_exptl_crystal_size_mid 0.200
_exptl_crystal_size_min 0.080
_refine_diff_density_max 0.410
_refine_diff_density_min -0.380
_refine_ls_abs_structure_details 'Flack, H. D. (1983), Acta Cryst. A39, 876-881.  4216 Friedel Pairs'
_refine_ls_abs_structure_Flack 0.00000
_refine_ls_extinction_method none
_refine_ls_goodness_of_fit_ref 0.726
_refine_ls_hydrogen_treatment constr
_refine_ls_number_parameters 577
_refine_ls_number_reflns 9616
_refine_ls_number_restraints 1
_refine_ls_R_factor_gt 0.0421
_refine_ls_shift/su_max 0.000
_refine_ls_structure_factor_coef Fsqd
_refine_ls_weighting_details 'w = 1/[\s^2^(Fo^2^)+(0.1078P)^2^+0.0000P] where P=(Fo^2^+2Fc^2^)/3'
_refine_ls_weighting_scheme calc
_refine_ls_wR_factor_ref 0.1400
_reflns_number_gt 6829
_reflns_number_total 9616
_reflns_threshold_expression F^2^>2.0\s(F^2^)
_cod_data_source_file c3cc45488f.txt
_cod_data_source_block 3b
_cod_original_cell_volume 5731(2)
_cod_database_code 7109989

loop_
_symmetry_equiv_pos_site_id
_symmetry_equiv_pos_as_xyz
1 +X,+Y,+Z
2 1/2-X,+Y,1/2+Z
3 1/2+X,-Y,+Z
4 -X,-Y,1/2+Z

loop_
_atom_site_label
_atom_site_type_symbol
_atom_site_fract_x
_atom_site_fract_y
_atom_site_fract_z
_atom_site_U_iso_or_equiv
_atom_site_adp_type
_atom_site_occupancy
_atom_site_symmetry_multiplicity
_atom_site_calc_flag
_atom_site_refinement_flags
Cu1 Cu 0.14233(6) 0.02675(4) 0.10608(4) 0.0484(3) Uani 1.0 4 d .
Cu31 Cu 0.10845(5) 0.52431(4) 0.10305(4) 0.0456(3) Uani 1.0 4 d .
Cl1 Cl 0.10366(13) 0.02091(10) 0.20921(9) 0.0567(5) Uani 1.0 4 d .
Cl2 Cl 0.18797(17) 0.03435(12) 0.00486(9) 0.0754(7) Uani 1.0 4 d .
Cl31 Cl 0.08025(15) 0.55742(10) 0.20285(8) 0.0642(6) Uani 1.0 4 d .
Cl32 Cl 0.13152(12) 0.49015(12) 0.00240(9) 0.0587(6) Uani 1.0 4 d .
N2 N 0.3629(4) -0.0263(3) 0.2998(3) 0.0287(11) Uani 1.0 4 d .
N5 N 0.3634(4) 0.0837(3) 0.2991(3) 0.0332(12) Uani 1.0 4 d .
N32 N 0.6253(3) 0.4308(3) 0.4193(3) 0.0285(11) Uani 1.0 4 d .
N35 N 0.6181(4) 0.5385(3) 0.3977(3) 0.0295(11) Uani 1.0 4 d .
C1 C 0.4072(5) 0.0282(3) 0.2843(3) 0.0303(14) Uani 1.0 4 d .
C3 C 0.2753(4) -0.0098(3) 0.3320(3) 0.0352(14) Uani 1.0 4 d .
C4 C 0.2748(4) 0.0675(3) 0.3309(3) 0.0328(13) Uani 1.0 4 d .
C6 C 0.3982(4) -0.0937(3) 0.2893(3) 0.0324(14) Uani 1.0 4 d .
C7 C 0.4493(5) -0.1220(3) 0.3421(3) 0.0374(14) Uani 1.0 4 d .
C8 C 0.4871(5) -0.1850(4) 0.3287(4) 0.0495(17) Uani 1.0 4 d .
C9 C 0.4761(6) -0.2163(4) 0.2662(4) 0.0541(19) Uani 1.0 4 d .
C10 C 0.4243(5) -0.1868(4) 0.2154(4) 0.0525(18) Uani 1.0 4 d .
C11 C 0.3828(5) -0.1248(3) 0.2266(3) 0.0368(15) Uani 1.0 4 d .
C12 C 0.4650(5) -0.0873(3) 0.4100(3) 0.0390(14) Uani 1.0 4 d .
C13 C 0.5658(5) -0.0718(4) 0.4213(4) 0.0541(19) Uani 1.0 4 d .
C14 C 0.4264(6) -0.1281(4) 0.4697(4) 0.063(2) Uani 1.0 4 d .
C15 C 0.3238(5) -0.0940(4) 0.1703(3) 0.0452(16) Uani 1.0 4 d .
C16 C 0.3740(6) -0.0878(5) 0.1028(4) 0.066(2) Uani 1.0 4 d .
C17 C 0.2361(5) -0.1364(4) 0.1618(4) 0.0567(19) Uani 1.0 4 d .
C18 C 0.3966(4) 0.1507(3) 0.2867(3) 0.0320(13) Uani 1.0 4 d .
C19 C 0.3781(5) 0.1800(4) 0.2227(3) 0.0408(15) Uani 1.0 4 d .
C20 C 0.4158(5) 0.2432(4) 0.2101(4) 0.0471(16) Uani 1.0 4 d .
C21 C 0.4690(5) 0.2750(4) 0.2580(4) 0.0503(17) Uani 1.0 4 d .
C22 C 0.4841(5) 0.2453(4) 0.3209(4) 0.0498(17) Uani 1.0 4 d .
C23 C 0.4482(5) 0.1826(3) 0.3374(3) 0.0401(15) Uani 1.0 4 d .
C24 C 0.3221(5) 0.1445(4) 0.1685(3) 0.0460(17) Uani 1.0 4 d .
C25 C 0.3830(6) 0.1208(5) 0.1098(4) 0.078(3) Uani 1.0 4 d .
C26 C 0.2441(7) 0.1892(4) 0.1417(4) 0.074(3) Uani 1.0 4 d .
C27 C 0.4704(5) 0.1488(4) 0.4049(4) 0.0520(18) Uani 1.0 4 d .
C28 C 0.5668(6) 0.1185(5) 0.4015(5) 0.072(3) Uani 1.0 4 d .
C29 C 0.4611(7) 0.1957(5) 0.4658(4) 0.078(3) Uani 1.0 4 d .
C31 C 0.6633(4) 0.4895(3) 0.4250(3) 0.0275(13) Uani 1.0 4 d .
C33 C 0.5374(4) 0.4363(3) 0.3831(3) 0.0318(13) Uani 1.0 4 d .
C34 C 0.5326(4) 0.5124(3) 0.3671(3) 0.0325(14) Uani 1.0 4 d .
C36 C 0.6612(4) 0.3683(3) 0.4467(3) 0.0320(13) Uani 1.0 4 d .
C37 C 0.6417(4) 0.3513(3) 0.5144(3) 0.0371(14) Uani 1.0 4 d .
C38 C 0.6802(5) 0.2924(4) 0.5397(4) 0.0512(18) Uani 1.0 4 d .
C39 C 0.7335(5) 0.2519(4) 0.4979(4) 0.0504(17) Uani 1.0 4 d .
C40 C 0.7503(5) 0.2698(3) 0.4313(4) 0.0450(16) Uani 1.0 4 d .
C41 C 0.7150(4) 0.3280(3) 0.4033(3) 0.0348(14) Uani 1.0 4 d .
C42 C 0.5834(5) 0.3947(4) 0.5606(3) 0.0450(16) Uani 1.0 4 d .
C43 C 0.6396(7) 0.4279(5) 0.6167(5) 0.085(3) Uani 1.0 4 d .
C44 C 0.5050(6) 0.3555(4) 0.5906(6) 0.091(4) Uani 1.0 4 d .
C45 C 0.7394(5) 0.3496(4) 0.3307(3) 0.0417(15) Uani 1.0 4 d .
C46 C 0.8347(6) 0.3780(4) 0.3304(4) 0.056(2) Uani 1.0 4 d .
C47 C 0.7305(5) 0.2923(4) 0.2788(4) 0.0541(19) Uani 1.0 4 d .
C48 C 0.6464(4) 0.6077(3) 0.3949(3) 0.0318(13) Uani 1.0 4 d .
C49 C 0.7002(4) 0.6291(3) 0.3407(3) 0.0368(14) Uani 1.0 4 d .
C50 C 0.7300(5) 0.6953(3) 0.3415(4) 0.0453(17) Uani 1.0 4 d .
C51 C 0.7080(5) 0.7383(4) 0.3938(4) 0.0472(16) Uani 1.0 4 d .
C52 C 0.6530(5) 0.7161(4) 0.4480(3) 0.0450(16) Uani 1.0 4 d .
C53 C 0.6202(4) 0.6506(3) 0.4494(3) 0.0336(14) Uani 1.0 4 d .
C54 C 0.7269(5) 0.5827(4) 0.2823(3) 0.0396(15) Uani 1.0 4 d .
C55 C 0.8263(6) 0.5642(5) 0.2889(5) 0.066(3) Uani 1.0 4 d .
C56 C 0.7078(6) 0.6136(4) 0.2132(4) 0.063(2) Uani 1.0 4 d .
C57 C 0.5642(5) 0.6254(3) 0.5099(3) 0.0395(15) Uani 1.0 4 d .
C58 C 0.6264(6) 0.6144(5) 0.5713(4) 0.059(2) Uani 1.0 4 d .
C59 C 0.4873(5) 0.6743(4) 0.5273(4) 0.0550(19) Uani 1.0 4 d .
H1 H 0.4659 0.0279 0.2641 0.0364 Uiso 1.0 4 calc R
H3A H 0.2722 -0.0272 0.3794 0.0422 Uiso 1.0 4 calc R
H3B H 0.2240 -0.0284 0.3052 0.0422 Uiso 1.0 4 calc R
H4A H 0.2238 0.0849 0.3030 0.0394 Uiso 1.0 4 calc R
H4B H 0.2704 0.0861 0.3778 0.0394 Uiso 1.0 4 calc R
H8 H 0.5212 -0.2068 0.3635 0.0594 Uiso 1.0 4 calc R
H9 H 0.5043 -0.2584 0.2581 0.0650 Uiso 1.0 4 calc R
H10 H 0.4169 -0.2090 0.1727 0.0630 Uiso 1.0 4 calc R
H12 H 0.4319 -0.0435 0.4086 0.0467 Uiso 1.0 4 calc R
H13A H 0.5879 -0.0429 0.3843 0.0649 Uiso 1.0 4 calc R
H13B H 0.6004 -0.1139 0.4215 0.0649 Uiso 1.0 4 calc R
H13C H 0.5736 -0.0489 0.4653 0.0649 Uiso 1.0 4 calc R
H14A H 0.4564 -0.1720 0.4715 0.0751 Uiso 1.0 4 calc R
H14B H 0.3611 -0.1345 0.4631 0.0751 Uiso 1.0 4 calc R
H14C H 0.4371 -0.1040 0.5127 0.0751 Uiso 1.0 4 calc R
H15 H 0.3058 -0.0479 0.1853 0.0543 Uiso 1.0 4 calc R
H16A H 0.3932 -0.1324 0.0874 0.0792 Uiso 1.0 4 calc R
H16B H 0.4274 -0.0591 0.1090 0.0792 Uiso 1.0 4 calc R
H16C H 0.3338 -0.0677 0.0685 0.0792 Uiso 1.0 4 calc R
H17A H 0.2521 -0.1820 0.1473 0.0681 Uiso 1.0 4 calc R
H17B H 0.1971 -0.1156 0.1272 0.0681 Uiso 1.0 4 calc R
H17C H 0.2038 -0.1383 0.2057 0.0681 Uiso 1.0 4 calc R
H20 H 0.4043 0.2647 0.1676 0.0565 Uiso 1.0 4 calc R
H21 H 0.4954 0.3173 0.2478 0.0604 Uiso 1.0 4 calc R
H22 H 0.5199 0.2683 0.3539 0.0597 Uiso 1.0 4 calc R
H24 H 0.2944 0.1038 0.1900 0.0552 Uiso 1.0 4 calc R
H25A H 0.4290 0.0900 0.1277 0.0936 Uiso 1.0 4 calc R
H25B H 0.4128 0.1597 0.0889 0.0936 Uiso 1.0 4 calc R
H25C H 0.3462 0.0977 0.0754 0.0936 Uiso 1.0 4 calc R
H26A H 0.2694 0.2302 0.1215 0.0883 Uiso 1.0 4 calc R
H26B H 0.2039 0.2011 0.1797 0.0883 Uiso 1.0 4 calc R
H26C H 0.2097 0.1646 0.1068 0.0883 Uiso 1.0 4 calc R
H27 H 0.4266 0.1109 0.4114 0.0624 Uiso 1.0 4 calc R
H28A H 0.5794 0.0939 0.4440 0.0864 Uiso 1.0 4 calc R
H28B H 0.6113 0.1547 0.3960 0.0864 Uiso 1.0 4 calc R
H28C H 0.5709 0.0877 0.3625 0.0864 Uiso 1.0 4 calc R
H29A H 0.3987 0.2126 0.4683 0.0933 Uiso 1.0 4 calc R
H29B H 0.5030 0.2336 0.4605 0.0933 Uiso 1.0 4 calc R
H29C H 0.4756 0.1713 0.5080 0.0933 Uiso 1.0 4 calc R
H31 H 0.7197 0.4960 0.4475 0.0330 Uiso 1.0 4 calc R
H33A H 0.4864 0.4220 0.4127 0.0382 Uiso 1.0 4 calc R
H33B H 0.5371 0.4092 0.3406 0.0382 Uiso 1.0 4 calc R
H34A H 0.5307 0.5206 0.3171 0.0390 Uiso 1.0 4 calc R
H34B H 0.4788 0.5332 0.3887 0.0390 Uiso 1.0 4 calc R
H38 H 0.6698 0.2798 0.5859 0.0615 Uiso 1.0 4 calc R
H39 H 0.7585 0.2115 0.5157 0.0605 Uiso 1.0 4 calc R
H40 H 0.7872 0.2415 0.4037 0.0540 Uiso 1.0 4 calc R
H42 H 0.5572 0.4313 0.5317 0.0540 Uiso 1.0 4 calc R
H43A H 0.6645 0.3933 0.6471 0.1018 Uiso 1.0 4 calc R
H43B H 0.6011 0.4584 0.6433 0.1018 Uiso 1.0 4 calc R
H43C H 0.6894 0.4533 0.5959 0.1018 Uiso 1.0 4 calc R
H44A H 0.5285 0.3180 0.6178 0.1097 Uiso 1.0 4 calc R
H44B H 0.4670 0.3380 0.5535 0.1097 Uiso 1.0 4 calc R
H44C H 0.4687 0.3850 0.6200 0.1097 Uiso 1.0 4 calc R
H45 H 0.6968 0.3862 0.3167 0.0501 Uiso 1.0 4 calc R
H46A H 0.8777 0.3432 0.3447 0.0676 Uiso 1.0 4 calc R
H46B H 0.8381 0.4160 0.3622 0.0676 Uiso 1.0 4 calc R
H46C H 0.8501 0.3932 0.2841 0.0676 Uiso 1.0 4 calc R
H47A H 0.7722 0.2559 0.2912 0.0650 Uiso 1.0 4 calc R
H47B H 0.7455 0.3089 0.2329 0.0650 Uiso 1.0 4 calc R
H47C H 0.6682 0.2753 0.2791 0.0650 Uiso 1.0 4 calc R
H50 H 0.7666 0.7112 0.3048 0.0543 Uiso 1.0 4 calc R
H51 H 0.7300 0.7831 0.3933 0.0566 Uiso 1.0 4 calc R
H52 H 0.6381 0.7461 0.4840 0.0539 Uiso 1.0 4 calc R
H54 H 0.6903 0.5406 0.2864 0.0476 Uiso 1.0 4 calc R
H55A H 0.8365 0.5415 0.3328 0.0788 Uiso 1.0 4 calc R
H55B H 0.8633 0.6050 0.2868 0.0788 Uiso 1.0 4 calc R
H55C H 0.8434 0.5341 0.2513 0.0788 Uiso 1.0 4 calc R
H56A H 0.7232 0.5814 0.1771 0.0752 Uiso 1.0 4 calc R
H56B H 0.7446 0.6543 0.2077 0.0752 Uiso 1.0 4 calc R
H56C H 0.6434 0.6253 0.2100 0.0752 Uiso 1.0 4 calc R
H57 H 0.5368 0.5812 0.4970 0.0474 Uiso 1.0 4 calc R
H58A H 0.5897 0.6061 0.6122 0.0702 Uiso 1.0 4 calc R
H58B H 0.6639 0.6544 0.5783 0.0702 Uiso 1.0 4 calc R
H58C H 0.6656 0.5755 0.5626 0.0702 Uiso 1.0 4 calc R
H59A H 0.4480 0.6799 0.4872 0.0660 Uiso 1.0 4 calc R
H59B H 0.5130 0.7179 0.5402 0.0660 Uiso 1.0 4 calc R
H59C H 0.4517 0.6564 0.5655 0.0660 Uiso 1.0 4 calc R

loop_
_atom_site_aniso_label
_atom_site_aniso_U_11
_atom_site_aniso_U_22
_atom_site_aniso_U_33
_atom_site_aniso_U_12
_atom_site_aniso_U_13
_atom_site_aniso_U_23
Cu1 0.0484(5) 0.0595(6) 0.0373(4) -0.0026(4) -0.0025(5) 0.0015(4)
Cu31 0.0466(5) 0.0573(6) 0.0331(4) 0.0031(4) 0.0006(4) 0.0002(4)
Cl1 0.0398(11) 0.0874(16) 0.0428(9) -0.0072(9) 0.0050(8) 0.0049(9)
Cl2 0.0886(17) 0.1025(17) 0.0350(9) -0.0093(12) -0.0005(10) -0.0005(9)
Cl31 0.0896(15) 0.0657(13) 0.0372(8) 0.0236(11) 0.0007(9) -0.0021(8)
Cl32 0.0391(10) 0.1006(16) 0.0364(8) -0.0081(10) 0.0057(8) -0.0105(9)
N2 0.029(3) 0.026(3) 0.031(3) 0.001(2) 0.005(2) 0.0025(19)
N5 0.036(3) 0.026(3) 0.038(3) 0.000(3) 0.002(3) -0.001(2)
N32 0.026(3) 0.026(3) 0.033(3) 0.001(2) -0.004(2) 0.001(2)
N35 0.030(3) 0.027(3) 0.032(3) -0.002(2) -0.005(2) -0.001(2)
C1 0.028(4) 0.030(4) 0.033(3) -0.001(3) 0.002(3) -0.001(3)
C3 0.032(4) 0.035(4) 0.039(3) 0.001(3) 0.005(3) -0.000(3)
C4 0.029(4) 0.037(4) 0.032(3) -0.003(3) 0.005(3) -0.002(3)
C6 0.034(4) 0.025(4) 0.038(3) -0.001(3) 0.005(3) 0.001(3)
C7 0.036(4) 0.030(4) 0.046(4) -0.002(3) -0.001(3) 0.005(3)
C8 0.045(5) 0.039(4) 0.064(5) 0.006(4) -0.003(4) 0.013(4)
C9 0.057(5) 0.032(4) 0.073(5) 0.006(4) 0.003(4) -0.012(4)
C10 0.055(5) 0.037(4) 0.065(5) 0.003(4) -0.002(4) -0.009(4)
C11 0.039(4) 0.028(4) 0.043(4) 0.000(3) 0.002(3) -0.007(3)
C12 0.037(4) 0.038(4) 0.042(3) 0.002(3) -0.003(3) 0.007(3)
C13 0.039(4) 0.058(5) 0.065(5) 0.001(4) -0.006(4) 0.003(4)
C14 0.073(6) 0.066(6) 0.048(4) -0.016(5) 0.007(4) 0.010(4)
C15 0.062(5) 0.037(4) 0.036(3) 0.005(4) -0.007(3) -0.011(3)
C16 0.078(6) 0.074(6) 0.046(4) 0.001(4) -0.003(5) -0.001(5)
C17 0.057(5) 0.054(5) 0.059(5) 0.001(4) -0.010(4) -0.005(4)
C18 0.033(4) 0.025(4) 0.038(3) 0.001(3) 0.005(3) 0.004(3)
C19 0.042(4) 0.032(4) 0.048(4) -0.004(3) 0.006(3) -0.006(3)
C20 0.060(5) 0.031(4) 0.050(4) -0.000(4) 0.009(4) 0.011(3)
C21 0.047(5) 0.030(4) 0.074(5) -0.006(3) 0.009(4) -0.004(4)
C22 0.043(4) 0.042(4) 0.064(5) -0.006(4) -0.004(4) -0.007(4)
C23 0.037(4) 0.032(4) 0.051(4) -0.003(3) 0.003(3) -0.005(3)
C24 0.064(5) 0.036(4) 0.038(3) -0.005(4) 0.003(3) 0.000(3)
C25 0.100(7) 0.080(6) 0.054(5) -0.014(5) 0.014(5) -0.021(5)
C26 0.090(7) 0.053(5) 0.078(5) 0.006(5) -0.038(5) -0.002(4)
C27 0.057(5) 0.047(5) 0.052(4) -0.009(4) -0.017(4) -0.002(3)
C28 0.067(6) 0.055(6) 0.094(6) 0.009(5) -0.028(5) -0.010(5)
C29 0.084(7) 0.095(7) 0.054(5) -0.004(6) -0.018(5) -0.011(5)
C31 0.034(4) 0.028(4) 0.021(3) -0.000(3) -0.001(3) -0.002(3)
C33 0.032(4) 0.030(4) 0.034(3) -0.005(3) -0.003(3) -0.001(3)
C34 0.029(4) 0.033(4) 0.036(3) 0.002(3) -0.009(3) -0.003(3)
C36 0.030(4) 0.027(4) 0.039(3) 0.003(3) -0.004(3) -0.001(3)
C37 0.044(4) 0.028(4) 0.040(4) 0.007(3) -0.001(3) 0.002(3)
C38 0.061(5) 0.045(5) 0.048(4) 0.010(4) 0.010(4) 0.015(3)
C39 0.057(5) 0.039(4) 0.056(4) 0.018(4) 0.011(4) 0.012(4)
C40 0.049(4) 0.034(4) 0.052(4) 0.009(4) 0.006(3) -0.002(3)
C41 0.036(4) 0.032(4) 0.037(3) -0.003(3) 0.006(3) -0.001(3)
C42 0.056(5) 0.045(4) 0.034(3) 0.013(4) 0.010(3) 0.004(3)
C43 0.105(7) 0.085(7) 0.065(6) 0.039(6) -0.020(5) -0.027(5)
C44 0.091(7) 0.058(6) 0.125(8) 0.020(5) 0.069(6) 0.019(5)
C45 0.043(4) 0.038(4) 0.044(4) 0.006(3) 0.006(3) -0.004(3)
C46 0.061(5) 0.056(5) 0.052(4) -0.015(4) 0.018(4) -0.004(4)
C47 0.052(5) 0.060(5) 0.051(4) -0.005(4) 0.010(4) -0.007(4)
C48 0.037(4) 0.025(4) 0.033(3) 0.004(3) -0.009(3) 0.003(3)
C49 0.031(4) 0.036(4) 0.043(4) -0.001(3) -0.004(3) 0.009(3)
C50 0.044(5) 0.034(4) 0.057(4) -0.006(3) 0.010(4) 0.002(3)
C51 0.047(4) 0.034(4) 0.060(4) -0.002(4) -0.001(4) 0.005(3)
C52 0.055(5) 0.032(4) 0.047(4) 0.003(4) -0.004(3) -0.004(3)
C53 0.039(4) 0.029(4) 0.032(3) 0.001(3) -0.004(3) 0.001(3)
C54 0.039(4) 0.043(4) 0.037(3) -0.005(3) 0.005(3) -0.001(3)
C55 0.056(5) 0.059(6) 0.082(6) 0.010(4) 0.010(5) -0.011(4)
C56 0.078(6) 0.070(6) 0.040(4) -0.011(5) -0.003(4) -0.004(4)
C57 0.059(5) 0.027(4) 0.033(3) -0.002(3) -0.001(3) -0.002(3)
C58 0.069(6) 0.060(6) 0.047(4) 0.006(4) 0.004(4) 0.002(4)
C59 0.062(5) 0.054(5) 0.049(4) 0.007(4) 0.008(4) 0.002(4)

loop_
_atom_type_symbol
_atom_type_description
_atom_type_scat_dispersion_real
_atom_type_scat_dispersion_imag
_atom_type_scat_source
C C 0.0033 0.0016
;
International Tables for Crystallography
(1992, Vol. C, Tables 4.2.6.8 and 6.1.1.4)
;
H H 0.0000 0.0000
;
International Tables for Crystallography
(1992, Vol. C, Table 6.1.1.4)
;
Cl Cl 0.1484 0.1585
;
International Tables for Crystallography
(1992, Vol. C, Tables 4.2.6.8 and 6.1.1.4)
;
Cu Cu 0.3201 1.2651
;
International Tables for Crystallography
(1992, Vol. C, Tables 4.2.6.8 and 6.1.1.4)
;
N N 0.0061 0.0033
;
International Tables for Crystallography
(1992, Vol. C, Tables 4.2.6.8 and 6.1.1.4)
;

loop_
_geom_angle_atom_site_label_1
_geom_angle_atom_site_label_2
_geom_angle_atom_site_label_3
_geom_angle
_geom_angle_publ_flag
Cl1 Cu1 Cl2 176.86(10) yes
Cl31 Cu31 Cl32 177.83(9) yes
C1 N2 C3 110.6(5) yes
C1 N2 C6 123.9(5) yes
C3 N2 C6 125.4(5) yes
C1 N5 C4 110.1(5) yes
C1 N5 C18 125.1(5) yes
C4 N5 C18 124.8(5) yes
C31 N32 C33 110.5(5) yes
C31 N32 C36 125.5(5) yes
C33 N32 C36 123.9(5) yes
C31 N35 C34 109.7(5) yes
C31 N35 C48 125.9(5) yes
C34 N35 C48 124.4(5) yes
N2 C1 N5 113.8(6) yes
N2 C3 C4 102.8(5) yes
N5 C4 C3 102.6(5) yes
N2 C6 C7 117.5(5) yes
N2 C6 C11 118.5(5) yes
C7 C6 C11 123.9(6) yes
C6 C7 C8 116.1(6) yes
C6 C7 C12 123.0(6) yes
C8 C7 C12 120.9(6) yes
C7 C8 C9 121.6(7) yes
C8 C9 C10 120.5(7) yes
C9 C10 C11 120.4(7) yes
C6 C11 C10 117.4(6) yes
C6 C11 C15 123.1(6) yes
C10 C11 C15 119.4(6) yes
C7 C12 C13 111.5(6) yes
C7 C12 C14 111.5(6) yes
C13 C12 C14 110.9(6) yes
C11 C15 C16 112.3(6) yes
C11 C15 C17 109.4(6) yes
C16 C15 C17 111.1(6) yes
N5 C18 C19 117.9(5) yes
N5 C18 C23 119.0(5) yes
C19 C18 C23 123.1(6) yes
C18 C19 C20 116.9(6) yes
C18 C19 C24 122.2(6) yes
C20 C19 C24 120.9(6) yes
C19 C20 C21 121.5(6) yes
C20 C21 C22 120.0(7) yes
C21 C22 C23 121.8(7) yes
C18 C23 C22 116.6(6) yes
C18 C23 C27 122.0(6) yes
C22 C23 C27 121.2(6) yes
C19 C24 C25 110.3(6) yes
C19 C24 C26 111.9(6) yes
C25 C24 C26 111.1(6) yes
C23 C27 C28 109.6(6) yes
C23 C27 C29 112.8(6) yes
C28 C27 C29 110.9(7) yes
N32 C31 N35 114.8(6) yes
N32 C33 C34 102.0(5) yes
N35 C34 C33 102.9(5) yes
N32 C36 C37 118.8(5) yes
N32 C36 C41 118.1(5) yes
C37 C36 C41 123.2(6) yes
C36 C37 C38 117.1(6) yes
C36 C37 C42 122.8(6) yes
C38 C37 C42 120.0(6) yes
C37 C38 C39 120.8(6) yes
C38 C39 C40 120.4(7) yes
C39 C40 C41 121.7(6) yes
C36 C41 C40 116.8(5) yes
C36 C41 C45 122.1(6) yes
C40 C41 C45 121.0(6) yes
C37 C42 C43 111.5(6) yes
C37 C42 C44 111.7(6) yes
C43 C42 C44 111.2(7) yes
C41 C45 C46 109.1(5) yes
C41 C45 C47 112.7(6) yes
C46 C45 C47 110.8(6) yes
N35 C48 C49 119.2(5) yes
N35 C48 C53 118.0(5) yes
C49 C48 C53 122.8(6) yes
C48 C49 C50 117.7(6) yes
C48 C49 C54 122.1(6) yes
C50 C49 C54 120.2(6) yes
C49 C50 C51 121.6(6) yes
C50 C51 C52 120.1(6) yes
C51 C52 C53 120.7(6) yes
C48 C53 C52 117.1(6) yes
C48 C53 C57 122.0(6) yes
C52 C53 C57 120.8(6) yes
C49 C54 C55 109.5(6) yes
C49 C54 C56 112.0(6) yes
C55 C54 C56 110.7(6) yes
C53 C57 C58 109.3(6) yes
C53 C57 C59 111.3(5) yes
C58 C57 C59 111.2(5) yes
N2 C1 H1 123.077 no
N5 C1 H1 123.102 no
N2 C3 H3A 111.199 no
N2 C3 H3B 111.207 no
C4 C3 H3A 111.207 no
C4 C3 H3B 111.201 no
H3A C3 H3B 109.131 no
N5 C4 H4A 111.242 no
N5 C4 H4B 111.244 no
C3 C4 H4A 111.231 no
C3 C4 H4B 111.228 no
H4A C4 H4B 109.153 no
C7 C8 H8 119.206 no
C9 C8 H8 119.198 no
C8 C9 H9 119.730 no
C10 C9 H9 119.749 no
C9 C10 H10 119.814 no
C11 C10 H10 119.828 no
C7 C12 H12 107.573 no
C13 C12 H12 107.583 no
C14 C12 H12 107.576 no
C12 C13 H13A 109.464 no
C12 C13 H13B 109.473 no
C12 C13 H13C 109.471 no
H13A C13 H13B 109.466 no
H13A C13 H13C 109.475 no
H13B C13 H13C 109.478 no
C12 C14 H14A 109.465 no
C12 C14 H14B 109.473 no
C12 C14 H14C 109.468 no
H14A C14 H14B 109.468 no
H14A C14 H14C 109.476 no
H14B C14 H14C 109.478 no
C11 C15 H15 107.970 no
C16 C15 H15 107.967 no
C17 C15 H15 107.968 no
C15 C16 H16A 109.467 no
C15 C16 H16B 109.470 no
C15 C16 H16C 109.462 no
H16A C16 H16B 109.473 no
H16A C16 H16C 109.481 no
H16B C16 H16C 109.474 no
C15 C17 H17A 109.471 no
C15 C17 H17B 109.474 no
C15 C17 H17C 109.468 no
H17A C17 H17B 109.461 no
H17A C17 H17C 109.469 no
H17B C17 H17C 109.485 no
C19 C20 H20 119.240 no
C21 C20 H20 119.247 no
C20 C21 H21 120.021 no
C22 C21 H21 120.004 no
C21 C22 H22 119.082 no
C23 C22 H22 119.082 no
C19 C24 H24 107.805 no
C25 C24 H24 107.803 no
C26 C24 H24 107.797 no
C24 C25 H25A 109.468 no
C24 C25 H25B 109.473 no
C24 C25 H25C 109.469 no
H25A C25 H25B 109.464 no
H25A C25 H25C 109.477 no
H25B C25 H25C 109.476 no
C24 C26 H26A 109.477 no
C24 C26 H26B 109.461 no
C24 C26 H26C 109.469 no
H26A C26 H26B 109.460 no
H26A C26 H26C 109.484 no
H26B C26 H26C 109.476 no
C23 C27 H27 107.802 no
C28 C27 H27 107.803 no
C29 C27 H27 107.810 no
C27 C28 H28A 109.463 no
C27 C28 H28B 109.471 no
C27 C28 H28C 109.474 no
H28A C28 H28B 109.473 no
H28A C28 H28C 109.470 no
H28B C28 H28C 109.476 no
C27 C29 H29A 109.473 no
C27 C29 H29B 109.471 no
C27 C29 H29C 109.478 no
H29A C29 H29B 109.467 no
H29A C29 H29C 109.475 no
H29B C29 H29C 109.463 no
N32 C31 H31 122.569 no
N35 C31 H31 122.585 no
N32 C33 H33A 111.360 no
N32 C33 H33B 111.359 no
C34 C33 H33A 111.370 no
C34 C33 H33B 111.358 no
H33A C33 H33B 109.229 no
N35 C34 H34A 111.191 no
N35 C34 H34B 111.187 no
C33 C34 H34A 111.187 no
C33 C34 H34B 111.189 no
H34A C34 H34B 109.116 no
C37 C38 H38 119.609 no
C39 C38 H38 119.604 no
C38 C39 H39 119.785 no
C40 C39 H39 119.784 no
C39 C40 H40 119.166 no
C41 C40 H40 119.163 no
C37 C42 H42 107.426 no
C43 C42 H42 107.414 no
C44 C42 H42 107.420 no
C42 C43 H43A 109.470 no
C42 C43 H43B 109.479 no
C42 C43 H43C 109.476 no
H43A C43 H43B 109.468 no
H43A C43 H43C 109.479 no
H43B C43 H43C 109.456 no
C42 C44 H44A 109.468 no
C42 C44 H44B 109.466 no
C42 C44 H44C 109.475 no
H44A C44 H44B 109.475 no
H44A C44 H44C 109.474 no
H44B C44 H44C 109.470 no
C41 C45 H45 108.037 no
C46 C45 H45 108.031 no
C47 C45 H45 108.040 no
C45 C46 H46A 109.474 no
C45 C46 H46B 109.472 no
C45 C46 H46C 109.468 no
H46A C46 H46B 109.471 no
H46A C46 H46C 109.474 no
H46B C46 H46C 109.468 no
C45 C47 H47A 109.477 no
C45 C47 H47B 109.474 no
C45 C47 H47C 109.477 no
H47A C47 H47B 109.466 no
H47A C47 H47C 109.475 no
H47B C47 H47C 109.458 no
C49 C50 H50 119.172 no
C51 C50 H50 119.188 no
C50 C51 H51 119.935 no
C52 C51 H51 119.949 no
C51 C52 H52 119.640 no
C53 C52 H52 119.655 no
C49 C54 H54 108.165 no
C55 C54 H54 108.146 no
C56 C54 H54 108.153 no
C54 C55 H55A 109.469 no
C54 C55 H55B 109.463 no
C54 C55 H55C 109.472 no
H55A C55 H55B 109.478 no
H55A C55 H55C 109.474 no
H55B C55 H55C 109.472 no
C54 C56 H56A 109.477 no
C54 C56 H56B 109.469 no
C54 C56 H56C 109.466 no
H56A C56 H56B 109.474 no
H56A C56 H56C 109.468 no
H56B C56 H56C 109.473 no
C53 C57 H57 108.313 no
C58 C57 H57 108.323 no
C59 C57 H57 108.311 no
C57 C58 H58A 109.474 no
C57 C58 H58B 109.477 no
C57 C58 H58C 109.465 no
H58A C58 H58B 109.477 no
H58A C58 H58C 109.471 no
H58B C58 H58C 109.463 no
C57 C59 H59A 109.472 no
C57 C59 H59B 109.476 no
C57 C59 H59C 109.459 no
H59A C59 H59B 109.483 no
H59A C59 H59C 109.465 no
H59B C59 H59C 109.472 no

loop_
_geom_bond_atom_site_label_1
_geom_bond_atom_site_label_2
_geom_bond_distance
_geom_bond_publ_flag
Cu1 Cl1 2.096(2) yes
Cu1 Cl2 2.093(2) yes
Cu31 Cl31 2.0984(19) yes
Cu31 Cl32 2.107(2) yes
N2 C1 1.303(8) yes
N2 C3 1.474(8) yes
N2 C6 1.453(8) yes
N5 C1 1.312(8) yes
N5 C4 1.483(8) yes
N5 C18 1.441(8) yes
N32 C31 1.301(8) yes
N32 C33 1.481(8) yes
N32 C36 1.455(8) yes
N35 C31 1.296(8) yes
N35 C34 1.489(8) yes
N35 C48 1.439(8) yes
C3 C4 1.539(9) yes
C6 C7 1.397(9) yes
C6 C11 1.390(9) yes
C7 C8 1.397(9) yes
C7 C12 1.512(9) yes
C8 C9 1.380(10) yes
C9 C10 1.383(11) yes
C10 C11 1.396(10) yes
C11 C15 1.530(9) yes
C12 C13 1.535(10) yes
C12 C14 1.530(10) yes
C15 C16 1.516(10) yes
C15 C17 1.552(11) yes
C18 C19 1.405(9) yes
C18 C23 1.402(9) yes
C19 C20 1.398(9) yes
C19 C24 1.517(9) yes
C20 C21 1.374(10) yes
C21 C22 1.382(10) yes
C22 C23 1.394(10) yes
C23 C27 1.515(9) yes
C24 C25 1.529(11) yes
C24 C26 1.546(11) yes
C27 C28 1.546(11) yes
C27 C29 1.520(11) yes
C33 C34 1.547(8) yes
C36 C37 1.395(8) yes
C36 C41 1.411(8) yes
C37 C38 1.391(9) yes
C37 C42 1.517(9) yes
C38 C39 1.391(10) yes
C39 C40 1.372(9) yes
C40 C41 1.382(9) yes
C41 C45 1.525(8) yes
C42 C43 1.524(11) yes
C42 C44 1.513(12) yes
C45 C46 1.515(11) yes
C45 C47 1.531(10) yes
C48 C49 1.390(8) yes
C48 C53 1.418(8) yes
C49 C50 1.389(9) yes
C49 C54 1.519(9) yes
C50 C51 1.371(10) yes
C51 C52 1.405(9) yes
C52 C53 1.392(9) yes
C53 C57 1.525(8) yes
C54 C55 1.518(11) yes
C54 C56 1.510(9) yes
C57 C58 1.525(10) yes
C57 C59 1.533(10) yes
C1 H1 0.950 no
C3 H3A 0.990 no
C3 H3B 0.990 no
C4 H4A 0.990 no
C4 H4B 0.990 no
C8 H8 0.950 no
C9 H9 0.950 no
C10 H10 0.950 no
C12 H12 1.000 no
C13 H13A 0.980 no
C13 H13B 0.980 no
C13 H13C 0.980 no
C14 H14A 0.980 no
C14 H14B 0.980 no
C14 H14C 0.980 no
C15 H15 1.000 no
C16 H16A 0.980 no
C16 H16B 0.980 no
C16 H16C 0.980 no
C17 H17A 0.980 no
C17 H17B 0.980 no
C17 H17C 0.980 no
C20 H20 0.950 no
C21 H21 0.950 no
C22 H22 0.950 no
C24 H24 1.000 no
C25 H25A 0.980 no
C25 H25B 0.980 no
C25 H25C 0.980 no
C26 H26A 0.980 no
C26 H26B 0.980 no
C26 H26C 0.980 no
C27 H27 1.000 no
C28 H28A 0.980 no
C28 H28B 0.980 no
C28 H28C 0.980 no
C29 H29A 0.980 no
C29 H29B 0.980 no
C29 H29C 0.980 no
C31 H31 0.950 no
C33 H33A 0.990 no
C33 H33B 0.990 no
C34 H34A 0.990 no
C34 H34B 0.990 no
C38 H38 0.950 no
C39 H39 0.950 no
C40 H40 0.950 no
C42 H42 1.000 no
C43 H43A 0.980 no
C43 H43B 0.980 no
C43 H43C 0.980 no
C44 H44A 0.980 no
C44 H44B 0.980 no
C44 H44C 0.980 no
C45 H45 1.000 no
C46 H46A 0.980 no
C46 H46B 0.980 no
C46 H46C 0.980 no
C47 H47A 0.980 no
C47 H47B 0.980 no
C47 H47C 0.980 no
C50 H50 0.950 no
C51 H51 0.950 no
C52 H52 0.950 no
C54 H54 1.000 no
C55 H55A 0.980 no
C55 H55B 0.980 no
C55 H55C 0.980 no
C56 H56A 0.980 no
C56 H56B 0.980 no
C56 H56C 0.980 no
C57 H57 1.000 no
C58 H58A 0.980 no
C58 H58B 0.980 no
C58 H58C 0.980 no
C59 H59A 0.980 no
C59 H59B 0.980 no
C59 H59C 0.980 no

loop_
_geom_contact_atom_site_label_1
_geom_contact_atom_site_label_2
_geom_contact_distance
_geom_contact_publ_flag
_geom_contact_site_symmetry_2
N2 C12 2.892(8) no .
N2 C15 2.923(8) no .
N2 C18 3.568(8) no .
N5 C6 3.574(8) no .
N5 C24 2.887(8) no .
N5 C27 2.904(9) no .
N32 C42 2.917(8) no .
N32 C45 2.906(8) no .
N32 C48 3.567(8) no .
N35 C36 3.579(8) no .
N35 C54 2.901(8) no .
N35 C57 2.901(8) no .
C1 C7 3.257(8) no .
C1 C11 3.268(8) no .
C1 C12 3.469(8) no .
C1 C15 3.520(9) no .
C1 C19 3.279(9) no .
C1 C23 3.300(9) no .
C1 C24 3.470(9) no .
C1 C27 3.489(9) no .
C3 C7 3.408(9) no .
C3 C11 3.462(9) no .
C3 C12 3.538(9) no .
C4 C19 3.434(9) no .
C4 C23 3.437(9) no .
C4 C24 3.590(8) no .
C6 C9 2.735(10) no .
C6 C13 3.598(9) no .
C6 C17 3.552(10) no .
C7 C10 2.814(10) no .
C8 C11 2.789(10) no .
C8 C13 3.113(10) no .
C8 C14 3.107(10) no .
C10 C16 3.045(11) no .
C10 C17 3.131(11) no .
C18 C21 2.752(9) no .
C18 C25 3.509(10) no .
C18 C28 3.427(11) no .
C19 C22 2.795(10) no .
C20 C23 2.804(9) no .
C20 C25 3.162(11) no .
C20 C26 3.057(11) no .
C22 C28 3.215(11) no .
C22 C29 3.015(10) no .
C31 C37 3.275(8) no .
C31 C41 3.333(8) no .
C31 C42 3.459(9) no .
C31 C45 3.525(9) no .
C31 C49 3.275(8) no .
C31 C53 3.302(9) no .
C31 C54 3.475(8) no .
C31 C57 3.492(8) no .
C33 C37 3.437(8) no .
C33 C41 3.416(9) no .
C33 C45 3.593(9) no .
C34 C49 3.432(9) no .
C34 C53 3.439(9) no .
C34 C54 3.592(9) no .
C36 C39 2.740(9) no .
C36 C43 3.539(10) no .
C36 C46 3.427(10) no .
C37 C40 2.798(9) no .
C38 C41 2.802(9) no .
C38 C43 3.145(12) no .
C38 C44 3.039(12) no .
C40 C46 3.173(10) no .
C40 C47 3.025(9) no .
C48 C51 2.755(9) no .
C48 C55 3.475(10) no .
C48 C58 3.458(9) no .
C49 C52 2.805(9) no .
C50 C53 2.803(9) no .
C50 C55 3.144(11) no .
C50 C56 3.003(10) no .
C52 C58 3.169(10) no .
C52 C59 3.010(10) no .
Cl1 C1 3.390(7) no 3_455
Cl1 C3 3.539(7) no .
Cl1 C4 3.587(6) no .
Cl2 C3 3.530(6) no 2_554
Cl2 C4 3.504(6) no 2_554
Cl31 C33 3.577(6) no 3_465
Cl31 C34 3.564(6) no 3_465
Cl32 C31 3.406(6) no 4_664
Cl32 C33 3.575(6) no 2_554
C1 Cl1 3.390(7) no 3_555
C3 Cl1 3.539(7) no .
C3 Cl2 3.530(6) no 2_555
C4 Cl1 3.587(6) no .
C4 Cl2 3.504(6) no 2_555
C4 C13 3.552(9) no 3_455
C13 C4 3.552(9) no 3_555
C31 Cl32 3.406(6) no 4_665
C33 Cl31 3.577(6) no 3_565
C33 Cl32 3.575(6) no 2_555
C34 Cl31 3.564(6) no 3_565
N2 H4A 3.0192 no .
N2 H4B 3.0315 no .
N2 H12 2.3800 no .
N2 H15 2.4272 no .
N2 H24 3.5099 no .
N5 H3A 3.0236 no .
N5 H3B 3.0362 no .
N5 H12 3.4643 no .
N5 H15 3.5390 no .
N5 H24 2.3931 no .
N5 H25A 3.4847 no .
N5 H27 2.4428 no .
N5 H28C 3.3013 no .
N32 H34A 3.0199 no .
N32 H34B 3.0308 no .
N32 H42 2.4138 no .
N32 H45 2.4310 no .
N32 H46B 3.3434 no .
N32 H54 3.5258 no .
N35 H33A 3.0390 no .
N35 H33B 3.0497 no .
N35 H42 3.4945 no .
N35 H54 2.4203 no .
N35 H55A 3.4611 no .
N35 H57 2.4336 no .
N35 H58C 3.3769 no .
C1 H3A 2.9378 no .
C1 H3B 2.9555 no .
C1 H4A 2.9529 no .
C1 H4B 2.9544 no .
C1 H12 2.8394 no .
C1 H13A 3.5934 no .
C1 H15 2.8760 no .
C1 H24 2.9007 no .
C1 H25A 3.3099 no .
C1 H27 2.9915 no .
C1 H28C 3.0917 no .
C3 H1 3.1956 no .
C3 H12 2.8316 no .
C3 H15 2.9962 no .
C3 H24 3.5875 no .
C4 H1 3.2033 no .
C4 H12 3.5426 no .
C4 H24 2.8573 no .
C4 H27 2.8693 no .
C6 H1 2.6637 no .
C6 H3A 2.8813 no .
C6 H3B 2.8950 no .
C6 H8 3.2350 no .
C6 H10 3.2443 no .
C6 H12 2.5843 no .
C6 H13A 3.5059 no .
C6 H14B 3.5313 no .
C6 H15 2.6088 no .
C6 H17C 3.4152 no .
C7 H1 3.3592 no .
C7 H3A 3.3039 no .
C7 H9 3.2751 no .
C7 H13A 2.7089 no .
C7 H13B 2.7193 no .
C7 H13C 3.3567 no .
C7 H14A 2.7162 no .
C7 H14B 2.7069 no .
C7 H14C 3.3544 no .
C8 H10 3.2532 no .
C8 H12 3.3225 no .
C8 H13A 3.3746 no .
C8 H13B 2.8419 no .
C8 H14A 2.8349 no .
C8 H14B 3.3679 no .
C10 H8 3.2495 no .
C10 H15 3.3244 no .
C10 H16A 2.7621 no .
C10 H16B 3.2840 no .
C10 H17A 2.8669 no .
C10 H17C 3.3972 no .
C11 H1 3.3578 no .
C11 H3B 3.3952 no .
C11 H9 3.2662 no .
C11 H16A 2.7254 no .
C11 H16B 2.7222 no .
C11 H16C 3.3677 no .
C11 H17A 2.7210 no .
C11 H17B 3.3616 no .
C11 H17C 2.6846 no .
C12 H3A 3.1411 no .
C12 H8 2.6784 no .
C13 H8 2.9873 no .
C13 H14A 2.7452 no .
C13 H14B 3.3661 no .
C13 H14C 2.6827 no .
C13 H28A 3.3360 no .
C13 H28C 3.3789 no .
C14 H3A 3.5092 no .
C14 H8 2.9505 no .
C14 H13A 3.3653 no .
C14 H13B 2.7459 no .
C14 H13C 2.6841 no .
C15 H3B 3.2889 no .
C15 H10 2.6687 no .
C16 H10 2.8430 no .
C16 H17A 2.7396 no .
C16 H17B 2.7090 no .
C16 H17C 3.3675 no .
C17 H3B 3.5349 no .
C17 H10 3.0393 no .
C17 H16A 2.7356 no .
C17 H16B 3.3745 no .
C17 H16C 2.6957 no .
C18 H1 2.6872 no .
C18 H4A 2.8814 no .
C18 H4B 2.8766 no .
C18 H20 3.2508 no .
C18 H22 3.2425 no .
C18 H24 2.5885 no .
C18 H25A 3.3649 no .
C18 H27 2.5979 no .
C18 H28C 3.2208 no .
C19 H1 3.3912 no .
C19 H4A 3.3479 no .
C19 H21 3.2730 no .
C19 H25A 2.6861 no .
C19 H25B 2.6926 no .
C19 H25C 3.3433 no .
C19 H26A 2.7340 no .
C19 H26B 2.7346 no .
C19 H26C 3.3733 no .
C20 H22 3.2380 no .
C20 H24 3.3254 no .
C20 H25A 3.4547 no .
C20 H25B 2.8926 no .
C20 H26A 2.7788 no .
C20 H26B 3.2883 no .
C22 H20 3.2399 no .
C22 H27 3.3155 no .
C22 H28B 2.9867 no .
C22 H28C 3.4845 no .
C22 H29A 3.2067 no .
C22 H29B 2.7492 no .
C23 H1 3.4071 no .
C23 H4B 3.3445 no .
C23 H21 3.2776 no .
C23 H28A 3.3442 no .
C23 H28B 2.7195 no .
C23 H28C 2.6607 no .
C23 H29A 2.7227 no .
C23 H29B 2.7305 no .
C23 H29C 3.3621 no .
C24 H4A 3.2248 no .
C24 H20 2.6829 no .
C25 H20 3.0935 no .
C25 H26A 2.7569 no .
C25 H26B 3.3755 no .
C25 H26C 2.7017 no .
C26 H20 2.8447 no .
C26 H25A 3.3785 no .
C26 H25B 2.7562 no .
C26 H25C 2.6944 no .
C27 H4B 3.2454 no .
C27 H22 2.6811 no .
C28 H1 3.5593 no .
C28 H13A 3.2463 no .
C28 H13C 3.5590 no .
C28 H22 3.1996 no .
C28 H29A 3.3688 no .
C28 H29B 2.7316 no .
C28 H29C 2.6904 no .
C29 H22 2.7599 no .
C29 H28A 2.7082 no .
C29 H28B 2.7256 no .
C29 H28C 3.3641 no .
C31 H33A 2.9434 no .
C31 H33B 2.9562 no .
C31 H34A 2.9394 no .
C31 H34B 2.9430 no .
C31 H42 2.8515 no .
C31 H43C 3.4344 no .
C31 H45 2.9913 no .
C31 H46B 3.2090 no .
C31 H54 2.9188 no .
C31 H55A 3.2920 no .
C31 H57 2.9645 no .
C31 H58C 3.1861 no .
C33 H31 3.1974 no .
C33 H42 2.9185 no .
C33 H45 2.8633 no .
C33 H54 3.5996 no .
C34 H31 3.1911 no .
C34 H54 2.8644 no .
C34 H57 2.8843 no .
C36 H31 2.6853 no .
C36 H33A 2.8690 no .
C36 H33B 2.8829 no .
C36 H38 3.2414 no .
C36 H40 3.2435 no .
C36 H42 2.5855 no .
C36 H43C 3.3941 no .
C36 H44B 3.5931 no .
C36 H45 2.6151 no .
C36 H46B 3.2296 no .
C37 H31 3.3667 no .
C37 H33A 3.3427 no .
C37 H39 3.2724 no .
C37 H43A 2.7417 no .
C37 H43B 3.3518 no .
C37 H43C 2.6743 no .
C37 H44A 2.7026 no .
C37 H44B 2.6996 no .
C37 H44C 3.3471 no .
C38 H40 3.2501 no .
C38 H42 3.3104 no .
C38 H43A 2.9121 no .
C38 H43C 3.3890 no .
C38 H44A 2.7549 no .
C38 H44B 3.2827 no .
C40 H38 3.2498 no .
C40 H45 3.3152 no .
C40 H46A 2.9179 no .
C40 H46B 3.4599 no .
C40 H47A 2.7687 no .
C40 H47C 3.2114 no .
C41 H31 3.4558 no .
C41 H33B 3.3170 no .
C41 H39 3.2563 no .
C41 H46A 2.6742 no .
C41 H46B 2.6482 no .
C41 H46C 3.3278 no .
C41 H47A 2.7500 no .
C41 H47B 3.3780 no .
C41 H47C 2.7313 no .
C42 H33A 3.2683 no .
C42 H38 2.6644 no .
C43 H38 3.0416 no .
C43 H44A 2.7343 no .
C43 H44B 3.3471 no .
C43 H44C 2.6611 no .
C43 H58C 3.1470 no .
C44 H38 2.8608 no .
C44 H43A 2.7047 no .
C44 H43B 2.6950 no .
C44 H43C 3.3465 no .
C45 H33B 3.2174 no .
C45 H40 2.6743 no .
C46 H40 3.1496 no .
C46 H47A 2.7095 no .
C46 H47B 2.6911 no .
C46 H47C 3.3492 no .
C46 H55A 3.2558 no .
C46 H55C 3.4724 no .
C47 H40 2.7680 no .
C47 H46A 2.7181 no .
C47 H46B 3.3517 no .
C47 H46C 2.6755 no .
C48 H31 2.6771 no .
C48 H34A 2.8677 no .
C48 H34B 2.8844 no .
C48 H50 3.2381 no .
C48 H52 3.2623 no .
C48 H54 2.5869 no .
C48 H55A 3.3265 no .
C48 H57 2.6200 no .
C48 H58C 3.3487 no .
C49 H31 3.3842 no .
C49 H34A 3.3365 no .
C49 H51 3.2633 no .
C49 H55A 2.6654 no .
C49 H55B 2.6687 no .
C49 H55C 3.3287 no .
C49 H56A 3.3496 no .
C49 H56B 2.7251 no .
C49 H56C 2.6859 no .
C50 H52 3.2576 no .
C50 H54 3.3149 no .
C50 H55A 3.4452 no .
C50 H55B 2.8690 no .
C50 H56B 2.7453 no .
C50 H56C 3.1870 no .
C52 H50 3.2597 no .
C52 H57 3.3263 no .
C52 H58B 2.8299 no .
C52 H58C 3.5884 no .
C52 H59A 3.2004 no .
C52 H59B 2.7396 no .
C53 H31 3.4088 no .
C53 H34B 3.3491 no .
C53 H51 3.2839 no .
C53 H58A 3.3299 no .
C53 H58B 2.5989 no .
C53 H58C 2.7504 no .
C53 H59A 2.7086 no .
C53 H59B 2.7276 no .
C53 H59C 3.3653 no .
C54 H34A 3.2181 no .
C54 H50 2.6609 no .
C55 H46B 3.2831 no .
C55 H46C 3.4232 no .
C55 H50 3.0720 no .
C55 H56A 2.6827 no .
C55 H56B 2.6809 no .
C55 H56C 3.3357 no .
C56 H50 2.7789 no .
C56 H55A 3.3331 no .
C56 H55B 2.7117 no .
C56 H55C 2.6564 no .
C57 H34B 3.2490 no .
C57 H52 2.6865 no .
C58 H43B 3.4299 no .
C58 H43C 3.3730 no .
C58 H52 3.1317 no .
C58 H59A 3.3641 no .
C58 H59B 2.7221 no .
C58 H59C 2.7104 no .
C59 H52 2.7743 no .
C59 H58A 2.6216 no .
C59 H58B 2.8168 no .
C59 H58C 3.3551 no .
H1 H12 3.1976 no .
H1 H13A 3.2746 no .
H1 H15 3.1963 no .
H1 H16B 3.5338 no .
H1 H24 3.2814 no .
H1 H25A 2.9859 no .
H1 H27 3.3666 no .
H1 H28C 2.7399 no .
H3A H4A 2.7775 no .
H3A H4B 2.2557 no .
H3A H12 2.4439 no .
H3A H14B 2.9915 no .
H3B H4A 2.2558 no .
H3B H4B 2.7689 no .
H3B H15 2.6626 no .
H3B H17C 2.9426 no .
H4A H24 2.4670 no .
H4A H26B 3.3510 no .
H4B H12 3.5616 no .
H4B H27 2.4453 no .
H8 H9 2.3142 no .
H8 H13A 3.4318 no .
H8 H13B 2.4629 no .
H8 H14A 2.4158 no .
H8 H14B 3.3806 no .
H9 H10 2.3266 no .
H10 H16A 2.2840 no .
H10 H16B 3.2361 no .
H10 H17A 2.5365 no .
H10 H17C 3.5024 no .
H12 H13A 2.3495 no .
H12 H13B 2.8641 no .
H12 H13C 2.3672 no .
H12 H14A 2.8611 no .
H12 H14B 2.3454 no .
H12 H14C 2.3636 no .
H12 H27 3.0755 no .
H12 H28A 3.5624 no .
H12 H28C 3.4404 no .
H13A H14C 3.5653 no .
H13A H28A 2.9657 no .
H13A H28C 2.6472 no .
H13B H14A 2.6060 no .
H13B H14C 3.0002 no .
H13C H14A 3.0012 no .
H13C H14B 3.5669 no .
H13C H14C 2.4724 no .
H13C H28A 2.8747 no .
H13C H28C 3.3804 no .
H15 H16A 2.8534 no .
H15 H16B 2.3415 no .
H15 H16C 2.3511 no .
H15 H17A 2.8814 no .
H15 H17B 2.3819 no .
H15 H17C 2.3785 no .
H15 H24 3.0259 no .
H15 H25A 3.4784 no .
H16A H17A 2.5833 no .
H16A H17B 3.0130 no .
H16B H17B 3.5953 no .
H16B H25A 2.9900 no .
H16B H25C 3.4076 no .
H16C H17A 2.9998 no .
H16C H17B 2.5075 no .
H16C H17C 3.5808 no .
H16C H25C 3.3012 no .
H20 H21 2.3141 no .
H20 H25A 3.5831 no .
H20 H25B 2.5965 no .
H20 H26A 2.2888 no .
H20 H26B 3.2234 no .
H21 H22 2.3184 no .
H22 H28B 2.7579 no .
H22 H29A 3.0679 no .
H22 H29B 2.2077 no .
H24 H25A 2.3443 no .
H24 H25B 2.8616 no .
H24 H25C 2.3682 no .
H24 H26A 2.8747 no .
H24 H26B 2.3623 no .
H24 H26C 2.3814 no .
H25A H26C 3.5838 no .
H25B H26A 2.6173 no .
H25B H26C 3.0183 no .
H25C H26A 3.0088 no .
H25C H26B 3.5770 no .
H25C H26C 2.4914 no .
H27 H28A 2.3657 no .
H27 H28B 2.8746 no .
H27 H28C 2.3774 no .
H27 H29A 2.3448 no .
H27 H29B 2.8552 no .
H27 H29C 2.3510 no .
H28A H29A 3.5922 no .
H28A H29B 3.0178 no .
H28A H29C 2.5065 no .
H28B H29B 2.5694 no .
H28B H29C 2.9823 no .
H28C H29C 3.5804 no .
H31 H42 3.1793 no .
H31 H43C 3.0518 no .
H31 H45 3.3783 no .
H31 H46B 2.8916 no .
H31 H54 3.2975 no .
H31 H55A 2.9666 no .
H31 H57 3.3305 no .
H31 H58C 2.8629 no .
H33A H34A 2.7852 no .
H33A H34B 2.2658 no .
H33A H42 2.5540 no .
H33A H44B 3.2299 no .
H33B H34A 2.2655 no .
H33B H34B 2.7778 no .
H33B H45 2.4442 no .
H33B H47C 3.5048 no .
H34A H54 2.4604 no .
H34A H56C 3.3875 no .
H34B H57 2.4741 no .
H34B H59A 3.5266 no .
H38 H39 2.3319 no .
H38 H43A 2.5563 no .
H38 H43C 3.4724 no .
H38 H44A 2.3039 no .
H38 H44B 3.2695 no .
H39 H40 2.3065 no .
H40 H45 3.5982 no .
H40 H46A 2.6828 no .
H40 H47A 2.2261 no .
H40 H47C 3.0742 no .
H42 H43A 2.8547 no .
H42 H43B 2.3350 no .
H42 H43C 2.3583 no .
H42 H44A 2.8460 no .
H42 H44B 2.3232 no .
H42 H44C 2.3489 no .
H42 H57 3.0755 no .
H42 H58C 3.3414 no .
H43A H44A 2.5691 no .
H43A H44C 2.9399 no .
H43B H44A 3.0350 no .
H43B H44B 3.5672 no .
H43B H44C 2.4799 no .
H43B H58A 3.0083 no .
H43B H58C 2.9702 no .
H43C H44C 3.5575 no .
H43C H58A 3.3942 no .
H43C H58C 2.5425 no .
H45 H46A 2.8539 no .
H45 H46B 2.3412 no .
H45 H46C 2.3532 no .
H45 H47A 2.8655 no .
H45 H47B 2.3580 no .
H45 H47C 2.3644 no .
H45 H54 3.1328 no .
H46A H47A 2.5542 no .
H46A H47B 3.0040 no .
H46B H47B 3.5743 no .
H46B H55A 2.5635 no .
H46B H55C 3.1961 no .
H46C H47A 2.9679 no .
H46C H47B 2.4884 no .
H46C H47C 3.5664 no .
H46C H55A 3.1081 no .
H46C H55C 2.8785 no .
H50 H51 2.3084 no .
H50 H54 3.5962 no .
H50 H55A 3.5740 no .
H50 H55B 2.5738 no .
H50 H56B 2.2334 no .
H50 H56C 3.1064 no .
H51 H52 2.3486 no .
H52 H58B 2.6205 no .
H52 H59A 3.0974 no .
H52 H59B 2.2176 no .
H54 H55A 2.3390 no .
H54 H55B 2.8565 no .
H54 H55C 2.3629 no .
H54 H56A 2.3336 no .
H54 H56B 2.8504 no .
H54 H56C 2.3537 no .
H55A H56A 3.5584 no .
H55A H56B 3.5842 no .
H55B H56A 3.0141 no .
H55B H56B 2.5335 no .
H55B H56C 3.5957 no .
H55C H56A 2.4760 no .
H55C H56B 2.9284 no .
H55C H56C 3.5557 no .
H57 H58A 2.4316 no .
H57 H58B 2.8564 no .
H57 H58C 2.2941 no .
H57 H59A 2.3688 no .
H57 H59B 2.8698 no .
H57 H59C 2.3657 no .
H58A H59A 3.5331 no .
H58A H59B 2.8645 no .
H58A H59C 2.4435 no .
H58B H59B 2.6653 no .
H58B H59C 3.1396 no .
H58C H59C 3.5410 no .
Cu1 H14C 3.3869 no 2_554
Cu1 H15 3.2265 no .
Cu1 H16B 3.2342 no 3_455
Cu1 H16C 3.4717 no .
Cu1 H17B 2.9760 no .
Cu1 H24 3.1730 no .
Cu1 H25C 3.3749 no .
Cu1 H26C 2.9193 no .
Cu31 H42 3.3661 no 2_554
Cu31 H43B 3.4477 no 2_554
Cu31 H43C 3.0175 no 4_664
Cu31 H44C 3.0158 no 2_554
Cu31 H56A 3.0629 no 3_465
Cu31 H57 3.1864 no 2_554
Cu31 H58A 3.3500 no 2_554
Cu31 H59C 2.8701 no 2_554
Cl1 H1 2.4941 no 3_455
Cl1 H3B 2.7618 no .
Cl1 H4A 2.8489 no .
Cl1 H13A 3.4533 no 3_455
Cl1 H15 3.3137 no .
Cl1 H16B 3.3402 no 3_455
Cl1 H17B 3.4429 no .
Cl1 H17C 3.4975 no .
Cl1 H24 3.2825 no .
Cl2 H3A 2.8002 no 2_554
Cl2 H4B 2.7560 no 2_554
Cl2 H12 3.0084 no 2_554
Cl2 H14B 3.5334 no 2_554
Cl2 H14C 3.3183 no 2_554
Cl2 H16C 3.2092 no .
Cl2 H25C 2.9878 no .
Cl2 H26C 3.2851 no .
Cl2 H27 2.9175 no 2_554
Cl31 H21 2.9245 no 3_465
Cl31 H33B 2.8415 no 3_465
Cl31 H34A 2.8138 no 3_465
Cl31 H43B 3.5200 no 2_554
Cl31 H45 3.0263 no 3_465
Cl31 H54 3.0165 no 3_465
Cl31 H56A 3.5120 no 3_465
Cl31 H58A 3.2171 no 2_554
Cl31 H59C 3.3605 no 2_554
Cl32 H31 2.4568 no 4_664
Cl32 H33A 2.8162 no 2_554
Cl32 H34B 2.8830 no 2_554
Cl32 H42 3.0727 no 2_554
Cl32 H43C 3.4018 no 4_664
Cl32 H44B 3.5037 no 2_554
Cl32 H44C 3.4402 no 2_554
Cl32 H46B 3.3445 no 4_664
Cl32 H55A 3.4034 no 4_664
Cl32 H57 3.0753 no 2_554
Cl32 H58C 3.4706 no 4_664
C3 H13A 3.1276 no 3_455
C3 H28C 3.4419 no 3_455
C4 H13A 2.9866 no 3_455
C4 H13B 3.2561 no 3_455
C4 H51 3.2813 no 3_465
C7 H40 3.5806 no 3_455
C8 H40 3.4788 no 3_455
C8 H46A 3.5520 no 3_455
C8 H47A 3.5455 no 3_455
C9 H44A 3.5345 no 4_654
C9 H46A 3.2912 no 3_455
C9 H47A 3.1458 no 3_455
C10 H38 3.4263 no 4_654
C10 H44A 3.3054 no 4_654
C10 H47A 3.0176 no 3_455
C11 H47A 3.3264 no 3_455
C13 H4A 3.2915 no 3_555
C13 H4B 3.1475 no 3_555
C13 H25C 3.3158 no 4_655
C14 H17B 3.5823 no 2_555
C14 H25B 3.3806 no 4_655
C14 H39 3.1142 no 3_455
C14 H40 3.3135 no 3_455
C14 H59B 3.5953 no 1_545
C16 H28A 3.1787 no 4_654
C16 H29C 3.3335 no 4_654
C16 H39 3.5748 no 4_654
C17 H38 3.5030 no 4_654
C17 H39 3.2217 no 4_654
C17 H47A 3.5104 no 3_455
C18 H50 3.3696 no 3_465
C18 H51 3.4790 no 3_465
C19 H50 3.1569 no 3_465
C20 H50 3.0127 no 3_465
C20 H55B 3.4599 no 3_465
C20 H56B 3.2466 no 3_465
C20 H58A 3.5579 no 4_664
C20 H58B 3.4869 no 4_664
C20 H59B 3.5651 no 4_664
C21 H33B 3.2787 no .
C21 H47C 2.9656 no .
C21 H50 3.1329 no 3_465
C21 H55B 2.9068 no 3_465
C22 H33B 3.3772 no .
C22 H47C 2.8968 no .
C22 H50 3.3363 no 3_465
C22 H55B 3.5339 no 3_465
C23 H50 3.4709 no 3_465
C23 H51 3.4663 no 3_465
C25 H13C 3.2285 no 4_654
C25 H14C 3.2782 no 4_654
C26 H56B 3.3718 no 3_465
C28 H3A 3.5592 no 3_555
C28 H3B 3.4829 no 3_555
C29 H16A 3.4404 no 4_655
C29 H44B 3.3107 no .
C33 H22 3.4031 no .
C33 H55A 3.1519 no 3_465
C33 H55B 3.2854 no 3_465
C34 H46B 3.2043 no 3_465
C34 H55A 3.1563 no 3_465
C36 H22 3.4042 no .
C36 H29B 3.5650 no .
C37 H29B 3.2834 no .
C38 H10 3.3984 no 4_655
C38 H16A 3.4918 no 4_655
C38 H17A 3.2013 no 4_655
C38 H29B 3.2532 no .
C39 H14B 3.0772 no 3_555
C39 H16A 3.4934 no 4_655
C39 H17A 3.2382 no 4_655
C39 H28B 3.3092 no .
C39 H29B 3.4958 no .
C39 H59A 3.4484 no 3_565
C40 H14B 3.2119 no 3_555
C40 H28B 3.1513 no .
C40 H59A 3.2693 no 3_565
C41 H22 3.2586 no .
C43 H46C 3.3425 no 2_655
C43 H55C 3.3825 no 2_655
C44 H10 3.5211 no 4_655
C44 H29B 3.5127 no .
C44 H56C 3.2204 no 4_665
C46 H34A 3.5352 no 3_565
C46 H34B 2.9879 no 3_565
C46 H43A 3.5917 no 2_654
C47 H17A 3.3923 no 3_555
C47 H17C 3.4051 no 3_555
C47 H21 3.5554 no .
C47 H22 3.4672 no .
C51 H8 3.0215 no 1_565
C51 H13B 3.3878 no 1_565
C51 H29A 3.3141 no 3_565
C52 H8 2.9753 no 1_565
C52 H13B 3.5111 no 1_565
C55 H21 3.5242 no 3_565
C55 H33A 3.3892 no 3_565
C55 H33B 3.3095 no 3_565
C55 H34A 3.4977 no 3_565
C55 H34B 3.5505 no 3_565
C56 H44C 3.1772 no 4_664
C56 H58A 3.5810 no 2_654
C56 H58B 3.3421 no 2_654
C56 H58C 3.5636 no 2_654
C58 H20 3.0882 no 4_665
C58 H26A 3.5910 no 4_665
C58 H56A 3.1017 no 2_655
C58 H56B 3.3675 no 2_655
C59 H14A 3.2796 no 1_565
C59 H20 3.3960 no 4_665
H1 Cl1 2.4941 no 3_555
H3A Cl2 2.8002 no 2_555
H3A C28 3.5592 no 3_455
H3A H13A 3.0565 no 3_455
H3A H28A 3.3820 no 3_455
H3A H28B 3.4908 no 3_455
H3A H28C 3.2210 no 3_455
H3B Cl1 2.7618 no .
H3B C28 3.4829 no 3_455
H3B H13A 2.9024 no 3_455
H3B H28B 3.4977 no 3_455
H3B H28C 2.7830 no 3_455
H4A Cl1 2.8489 no .
H4A C13 3.2915 no 3_455
H4A H13A 2.6903 no 3_455
H4A H13B 3.0012 no 3_455
H4A H51 3.1653 no 3_465
H4B Cl2 2.7560 no 2_555
H4B C13 3.1475 no 3_455
H4B H13A 2.8286 no 3_455
H4B H13B 2.7066 no 3_455
H4B H13C 3.4490 no 3_455
H4B H51 2.6877 no 3_465
H8 C51 3.0215 no 1_545
H8 C52 2.9753 no 1_545
H8 H46A 3.4624 no 3_455
H8 H51 3.1386 no 1_545
H8 H52 3.0630 no 1_545
H8 H59A 3.4757 no 1_545
H9 H26B 3.5069 no 3_555
H9 H44A 3.0220 no 4_654
H9 H46A 3.0325 no 3_455
H9 H46C 3.5542 no 3_455
H9 H47A 3.4833 no 3_455
H9 H56C 3.2312 no 1_545
H10 C38 3.3984 no 4_654
H10 C44 3.5211 no 4_654
H10 H38 2.5474 no 4_654
H10 H44A 2.5497 no 4_654
H10 H47A 3.2825 no 3_455
H10 H47B 3.4247 no 3_455
H12 Cl2 3.0084 no 2_555
H13A Cl1 3.4533 no 3_555
H13A C3 3.1276 no 3_555
H13A C4 2.9866 no 3_555
H13A H3A 3.0565 no 3_555
H13A H3B 2.9024 no 3_555
H13A H4A 2.6903 no 3_555
H13A H4B 2.8286 no 3_555
H13B C4 3.2561 no 3_555
H13B C51 3.3878 no 1_545
H13B C52 3.5111 no 1_545
H13B H4A 3.0012 no 3_555
H13B H4B 2.7066 no 3_555
H13B H25B 3.3972 no 4_655
H13B H25C 3.1212 no 4_655
H13B H51 2.8564 no 1_545
H13B H52 3.0924 no 1_545
H13C C25 3.2285 no 4_655
H13C H4B 3.4490 no 3_555
H13C H16B 3.5344 no 4_655
H13C H16C 3.3626 no 4_655
H13C H25A 3.2744 no 4_655
H13C H25B 3.2755 no 4_655
H13C H25C 2.6382 no 4_655
H14A C59 3.2796 no 1_545
H14A H25B 3.0047 no 4_655
H14A H39 3.1442 no 3_455
H14A H40 3.1465 no 3_455
H14A H52 3.1446 no 1_545
H14A H59A 2.9665 no 1_545
H14A H59B 2.7022 no 1_545
H14B Cl2 3.5334 no 2_555
H14B C39 3.0772 no 3_455
H14B C40 3.2119 no 3_455
H14B H17B 3.3375 no 2_555
H14B H39 2.3872 no 3_455
H14B H40 2.6607 no 3_455
H14C Cu1 3.3869 no 2_555
H14C Cl2 3.3183 no 2_555
H14C C25 3.2782 no 4_655
H14C H17B 2.9936 no 2_555
H14C H25A 3.0028 no 4_655
H14C H25B 2.8877 no 4_655
H14C H25C 3.4244 no 4_655
H14C H39 3.3941 no 3_455
H15 Cu1 3.2265 no .
H15 Cl1 3.3137 no .
H16A C29 3.4404 no 4_654
H16A C38 3.4918 no 4_654
H16A C39 3.4934 no 4_654
H16A H28A 2.9309 no 4_654
H16A H29B 3.5409 no 4_654
H16A H29C 2.5970 no 4_654
H16A H38 3.0787 no 4_654
H16A H39 3.0733 no 4_654
H16B Cu1 3.2342 no 3_555
H16B Cl1 3.3402 no 3_555
H16B H13C 3.5344 no 4_654
H16B H28A 3.2974 no 4_654
H16B H29C 3.3053 no 4_654
H16C Cu1 3.4717 no .
H16C Cl2 3.2092 no .
H16C H13C 3.3626 no 4_654
H16C H28A 2.7955 no 4_654
H16C H39 3.3327 no 4_654
H17A C38 3.2013 no 4_654
H17A C39 3.2382 no 4_654
H17A C47 3.3923 no 3_455
H17A H38 2.5597 no 4_654
H17A H39 2.6405 no 4_654
H17A H47A 3.1839 no 3_455
H17A H47B 3.0308 no 3_455
H17A H47C 3.4057 no 3_455
H17B Cu1 2.9760 no .
H17B Cl1 3.4429 no .
H17B C14 3.5823 no 2_554
H17B H14B 3.3375 no 2_554
H17B H14C 2.9936 no 2_554
H17B H39 2.9676 no 4_654
H17C Cl1 3.4975 no .
H17C C47 3.4051 no 3_455
H17C H47A 3.0482 no 3_455
H17C H47B 3.4934 no 3_455
H17C H47C 3.1264 no 3_455
H20 C58 3.0882 no 4_664
H20 C59 3.3960 no 4_664
H20 H50 3.3959 no 3_465
H20 H55B 3.5378 no 3_465
H20 H56B 2.9602 no 3_465
H20 H58A 2.7909 no 4_664
H20 H58B 2.5772 no 4_664
H20 H59B 2.7909 no 4_664
H20 H59C 3.3089 no 4_664
H21 Cl31 2.9245 no 3_565
H21 C47 3.5554 no .
H21 C55 3.5242 no 3_465
H21 H33B 2.6468 no .
H21 H45 3.5376 no .
H21 H47C 2.7503 no .
H21 H50 3.5973 no 3_465
H21 H55B 2.6000 no 3_465
H21 H58A 3.3007 no 4_664
H22 C33 3.4031 no .
H22 C36 3.4042 no .
H22 C41 3.2586 no .
H22 C47 3.4672 no .
H22 H33A 3.3060 no .
H22 H33B 2.8288 no .
H22 H45 3.5826 no .
H22 H47C 2.6325 no .
H24 Cu1 3.1730 no .
H24 Cl1 3.2825 no .
H25A H13C 3.2744 no 4_654
H25A H14C 3.0028 no 4_654
H25B C14 3.3806 no 4_654
H25B H13B 3.3972 no 4_654
H25B H13C 3.2755 no 4_654
H25B H14A 3.0047 no 4_654
H25B H14C 2.8877 no 4_654
H25B H52 2.8750 no 4_664
H25B H59B 2.8348 no 4_664
H25C Cu1 3.3749 no .
H25C Cl2 2.9878 no .
H25C C13 3.3158 no 4_654
H25C H13B 3.1212 no 4_654
H25C H13C 2.6382 no 4_654
H25C H14C 3.4244 no 4_654
H25C H52 3.5916 no 4_664
H26A C58 3.5910 no 4_664
H26A H52 3.0468 no 4_664
H26A H56B 2.8728 no 3_465
H26A H58B 2.6367 no 4_664
H26B H9 3.5069 no 3_455
H26B H50 3.1410 no 3_465
H26B H56B 2.9905 no 3_465
H26C Cu1 2.9193 no .
H26C Cl2 3.2851 no .
H26C H29A 3.2832 no 2_554
H26C H29C 3.3462 no 2_554
H27 Cl2 2.9175 no 2_555
H28A C16 3.1787 no 4_655
H28A H3A 3.3820 no 3_555
H28A H16A 2.9309 no 4_655
H28A H16B 3.2974 no 4_655
H28A H16C 2.7955 no 4_655
H28B C39 3.3092 no .
H28B C40 3.1513 no .
H28B H3A 3.4908 no 3_555
H28B H3B 3.4977 no 3_555
H28B H39 3.3838 no .
H28B H40 3.1207 no .
H28B H47C 3.4182 no .
H28C C3 3.4419 no 3_555
H28C H3A 3.2210 no 3_555
H28C H3B 2.7830 no 3_555
H29A C51 3.3141 no 3_465
H29A H26C 3.2832 no 2_555
H29A H44B 3.1650 no .
H29A H51 2.8884 no 3_465
H29B C36 3.5650 no .
H29B C37 3.2834 no .
H29B C38 3.2532 no .
H29B C39 3.4958 no .
H29B C44 3.5127 no .
H29B H16A 3.5409 no 4_655
H29B H38 3.5904 no .
H29B H44A 3.5205 no .
H29B H44B 2.8103 no .
H29C C16 3.3335 no 4_655
H29C H16A 2.5970 no 4_655
H29C H16B 3.3053 no 4_655
H29C H26C 3.3462 no 2_555
H29C H44B 3.4379 no .
H31 Cl32 2.4568 no 4_665
H33A Cl32 2.8162 no 2_555
H33A C55 3.3892 no 3_465
H33A H22 3.3060 no .
H33A H55A 2.8015 no 3_465
H33A H55B 3.1017 no 3_465
H33B Cl31 2.8415 no 3_565
H33B C21 3.2787 no .
H33B C22 3.3772 no .
H33B C55 3.3095 no 3_465
H33B H21 2.6468 no .
H33B H22 2.8288 no .
H33B H55A 3.1198 no 3_465
H33B H55B 2.7825 no 3_465
H33B H55C 3.5303 no 3_465
H34A Cl31 2.8138 no 3_565
H34A C46 3.5352 no 3_465
H34A C55 3.4977 no 3_465
H34A H46A 3.5705 no 3_465
H34A H46B 3.2304 no 3_465
H34A H46C 3.2335 no 3_465
H34A H55A 3.1345 no 3_465
H34A H55B 3.5628 no 3_465
H34A H55C 3.2347 no 3_465
H34B Cl32 2.8830 no 2_555
H34B C46 2.9879 no 3_465
H34B C55 3.5505 no 3_465
H34B H46A 3.0027 no 3_465
H34B H46B 2.3643 no 3_465
H34B H46C 3.1482 no 3_465
H34B H55A 2.7938 no 3_465
H38 C10 3.4263 no 4_655
H38 C17 3.5030 no 4_655
H38 H10 2.5474 no 4_655
H38 H16A 3.0787 no 4_655
H38 H17A 2.5597 no 4_655
H38 H29B 3.5904 no .
H38 H47B 3.1826 no 2_655
H39 C14 3.1142 no 3_555
H39 C16 3.5748 no 4_655
H39 C17 3.2217 no 4_655
H39 H14A 3.1442 no 3_555
H39 H14B 2.3872 no 3_555
H39 H14C 3.3941 no 3_555
H39 H16A 3.0733 no 4_655
H39 H16C 3.3327 no 4_655
H39 H17A 2.6405 no 4_655
H39 H17B 2.9676 no 4_655
H39 H28B 3.3838 no .
H39 H59A 3.5767 no 3_565
H40 C7 3.5806 no 3_555
H40 C8 3.4788 no 3_555
H40 C14 3.3135 no 3_555
H40 H14A 3.1465 no 3_555
H40 H14B 2.6607 no 3_555
H40 H28B 3.1207 no .
H40 H59A 3.2750 no 3_565
H42 Cu31 3.3661 no 2_555
H42 Cl32 3.0727 no 2_555
H43A C46 3.5917 no 2_655
H43A H46C 2.6834 no 2_655
H43A H47B 2.7181 no 2_655
H43A H55C 3.4668 no 2_655
H43B Cu31 3.4477 no 2_555
H43B Cl31 3.5200 no 2_555
H43B H46C 3.1233 no 2_655
H43B H55C 2.7188 no 2_655
H43C Cu31 3.0175 no 4_665
H43C Cl32 3.4018 no 4_665
H43C H55C 3.4682 no 2_655
H43C H56A 3.2678 no 2_655
H44A C9 3.5345 no 4_655
H44A C10 3.3054 no 4_655
H44A H9 3.0220 no 4_655
H44A H10 2.5497 no 4_655
H44A H29B 3.5205 no .
H44A H56C 3.3077 no 4_665
H44B Cl32 3.5037 no 2_555
H44B C29 3.3107 no .
H44B H29A 3.1650 no .
H44B H29B 2.8103 no .
H44B H29C 3.4379 no .
H44B H56C 3.5393 no 4_665
H44C Cu31 3.0158 no 2_555
H44C Cl32 3.4402 no 2_555
H44C C56 3.1772 no 4_665
H44C H56A 3.1142 no 4_665
H44C H56C 2.4226 no 4_665
H45 Cl31 3.0263 no 3_565
H45 H21 3.5376 no .
H45 H22 3.5826 no .
H46A C8 3.5520 no 3_555
H46A C9 3.2912 no 3_555
H46A H8 3.4624 no 3_555
H46A H9 3.0325 no 3_555
H46A H34A 3.5705 no 3_565
H46A H34B 3.0027 no 3_565
H46A H59A 3.0035 no 3_565
H46B Cl32 3.3445 no 4_665
H46B C34 3.2043 no 3_565
H46B H34A 3.2304 no 3_565
H46B H34B 2.3643 no 3_565
H46B H59A 3.4974 no 3_565
H46C C43 3.3425 no 2_654
H46C H9 3.5542 no 3_555
H46C H34A 3.2335 no 3_565
H46C H34B 3.1482 no 3_565
H46C H43A 2.6834 no 2_654
H46C H43B 3.1233 no 2_654
H47A C8 3.5455 no 3_555
H47A C9 3.1458 no 3_555
H47A C10 3.0176 no 3_555
H47A C11 3.3264 no 3_555
H47A C17 3.5104 no 3_555
H47A H9 3.4833 no 3_555
H47A H10 3.2825 no 3_555
H47A H17A 3.1839 no 3_555
H47A H17C 3.0482 no 3_555
H47B H10 3.4247 no 3_555
H47B H17A 3.0308 no 3_555
H47B H17C 3.4934 no 3_555
H47B H38 3.1826 no 2_654
H47B H43A 2.7181 no 2_654
H47C C21 2.9656 no .
H47C C22 2.8968 no .
H47C H17A 3.4057 no 3_555
H47C H17C 3.1264 no 3_555
H47C H21 2.7503 no .
H47C H22 2.6325 no .
H47C H28B 3.4182 no .
H50 C18 3.3696 no 3_565
H50 C19 3.1569 no 3_565
H50 C20 3.0127 no 3_565
H50 C21 3.1329 no 3_565
H50 C22 3.3363 no 3_565
H50 C23 3.4709 no 3_565
H50 H20 3.3959 no 3_565
H50 H21 3.5973 no 3_565
H50 H26B 3.1410 no 3_565
H51 C4 3.2813 no 3_565
H51 C18 3.4790 no 3_565
H51 C23 3.4663 no 3_565
H51 H4A 3.1653 no 3_565
H51 H4B 2.6877 no 3_565
H51 H8 3.1386 no 1_565
H51 H13B 2.8564 no 1_565
H51 H29A 2.8884 no 3_565
H52 H8 3.0630 no 1_565
H52 H13B 3.0924 no 1_565
H52 H14A 3.1446 no 1_565
H52 H25B 2.8750 no 4_665
H52 H25C 3.5916 no 4_665
H52 H26A 3.0468 no 4_665
H54 Cl31 3.0165 no 3_565
H55A Cl32 3.4034 no 4_665
H55A C33 3.1519 no 3_565
H55A C34 3.1563 no 3_565
H55A H33A 2.8015 no 3_565
H55A H33B 3.1198 no 3_565
H55A H34A 3.1345 no 3_565
H55A H34B 2.7938 no 3_565
H55B C20 3.4599 no 3_565
H55B C21 2.9068 no 3_565
H55B C22 3.5339 no 3_565
H55B C33 3.2854 no 3_565
H55B H20 3.5378 no 3_565
H55B H21 2.6000 no 3_565
H55B H33A 3.1017 no 3_565
H55B H33B 2.7825 no 3_565
H55B H34A 3.5628 no 3_565
H55B H58A 3.4784 no 2_654
H55C C43 3.3825 no 2_654
H55C H33B 3.5303 no 3_565
H55C H34A 3.2347 no 3_565
H55C H43A 3.4668 no 2_654
H55C H43B 2.7188 no 2_654
H55C H43C 3.4682 no 2_654
H55C H58A 3.2257 no 2_654
H56A Cu31 3.0629 no 3_565
H56A Cl31 3.5120 no 3_565
H56A C58 3.1017 no 2_654
H56A H43C 3.2678 no 2_654
H56A H44C 3.1142 no 4_664
H56A H58A 3.0760 no 2_654
H56A H58B 2.9330 no 2_654
H56A H58C 2.7741 no 2_654
H56B C20 3.2466 no 3_565
H56B C26 3.3718 no 3_565
H56B C58 3.3675 no 2_654
H56B H20 2.9602 no 3_565
H56B H26A 2.8728 no 3_565
H56B H26B 2.9905 no 3_565
H56B H58A 3.2189 no 2_654
H56B H58B 2.8625 no 2_654
H56B H58C 3.4965 no 2_654
H56C C44 3.2204 no 4_664
H56C H9 3.2312 no 1_565
H56C H44A 3.3077 no 4_664
H56C H44B 3.5393 no 4_664
H56C H44C 2.4226 no 4_664
H57 Cu31 3.1864 no 2_555
H57 Cl32 3.0753 no 2_555
H58A Cu31 3.3500 no 2_555
H58A Cl31 3.2171 no 2_555
H58A C20 3.5579 no 4_665
H58A C56 3.5810 no 2_655
H58A H20 2.7909 no 4_665
H58A H21 3.3007 no 4_665
H58A H55B 3.4784 no 2_655
H58A H55C 3.2257 no 2_655
H58A H56A 3.0760 no 2_655
H58A H56B 3.2189 no 2_655
H58B C20 3.4869 no 4_665
H58B C56 3.3421 no 2_655
H58B H20 2.5772 no 4_665
H58B H26A 2.6367 no 4_665
H58B H56A 2.9330 no 2_655
H58B H56B 2.8625 no 2_655
H58C Cl32 3.4706 no 4_665
H58C C56 3.5636 no 2_655
H58C H56A 2.7741 no 2_655
H58C H56B 3.4965 no 2_655
H59A C39 3.4484 no 3_465
H59A C40 3.2693 no 3_465
H59A H8 3.4757 no 1_565
H59A H14A 2.9665 no 1_565
H59A H39 3.5767 no 3_465
H59A H40 3.2750 no 3_465
H59A H46A 3.0035 no 3_465
H59A H46B 3.4974 no 3_465
H59B C14 3.5953 no 1_565
H59B C20 3.5651 no 4_665
H59B H14A 2.7022 no 1_565
H59B H20 2.7909 no 4_665
H59B H25B 2.8348 no 4_665
H59C Cu31 2.8701 no 2_555
H59C Cl31 3.3605 no 2_555
H59C H20 3.3089 no 4_665

loop_
_geom_torsion_atom_site_label_1
_geom_torsion_atom_site_label_2
_geom_torsion_atom_site_label_3
_geom_torsion_atom_site_label_4
_geom_torsion
_geom_torsion_publ_flag
C1 N2 C3 C4 1.5(6) no
C3 N2 C1 N5 -1.6(7) no
C1 N2 C6 C7 88.5(7) no
C1 N2 C6 C11 -88.6(7) no
C6 N2 C1 N5 -178.9(5) no
C3 N2 C6 C7 -88.5(7) no
C3 N2 C6 C11 94.4(6) no
C6 N2 C3 C4 178.8(5) no
C1 N5 C4 C3 0.1(6) no
C4 N5 C1 N2 0.9(7) no
C1 N5 C18 C19 88.4(7) no
C1 N5 C18 C23 -89.2(7) no
C18 N5 C1 N2 -179.4(5) no
C4 N5 C18 C19 -91.9(6) no
C4 N5 C18 C23 90.5(7) no
C18 N5 C4 C3 -179.6(5) no
C31 N32 C33 C34 1.1(5) no
C33 N32 C31 N35 -1.0(6) no
C31 N32 C36 C37 85.7(7) no
C31 N32 C36 C41 -93.8(6) no
C36 N32 C31 N35 -178.7(5) no
C33 N32 C36 C37 -91.7(6) no
C33 N32 C36 C41 88.8(6) no
C36 N32 C33 C34 178.8(4) no
C31 N35 C34 C33 0.3(6) no
C34 N35 C31 N32 0.4(6) no
C31 N35 C48 C49 87.1(7) no
C31 N35 C48 C53 -90.7(7) no
C48 N35 C31 N32 -177.8(5) no
C34 N35 C48 C49 -90.8(7) no
C34 N35 C48 C53 91.3(6) no
C48 N35 C34 C33 178.6(5) no
N2 C3 C4 N5 -0.9(5) no
N2 C6 C7 C8 -176.0(5) no
N2 C6 C7 C12 3.2(9) no
N2 C6 C11 C10 174.3(5) no
N2 C6 C11 C15 -5.4(9) no
C7 C6 C11 C10 -2.6(9) no
C7 C6 C11 C15 177.7(5) no
C11 C6 C7 C8 0.9(9) no
C11 C6 C7 C12 -179.9(5) no
C6 C7 C8 C9 1.5(9) no
C6 C7 C12 C13 -116.6(6) no
C6 C7 C12 C14 118.9(6) no
C8 C7 C12 C13 62.5(8) no
C8 C7 C12 C14 -62.0(8) no
C12 C7 C8 C9 -177.7(6) no
C7 C8 C9 C10 -2.1(11) no
C8 C9 C10 C11 0.4(11) no
C9 C10 C11 C6 1.9(10) no
C9 C10 C11 C15 -178.4(6) no
C6 C11 C15 C16 124.7(6) no
C6 C11 C15 C17 -111.5(6) no
C10 C11 C15 C16 -54.9(8) no
C10 C11 C15 C17 68.9(7) no
N5 C18 C19 C20 -176.0(5) no
N5 C18 C19 C24 2.4(8) no
N5 C18 C23 C22 175.5(5) no
N5 C18 C23 C27 0.1(9) no
C19 C18 C23 C22 -2.0(9) no
C19 C18 C23 C27 -177.4(5) no
C23 C18 C19 C20 1.5(9) no
C23 C18 C19 C24 179.9(5) no
C18 C19 C20 C21 0.5(9) no
C18 C19 C24 C25 -107.6(6) no
C18 C19 C24 C26 128.2(6) no
C20 C19 C24 C25 70.7(8) no
C20 C19 C24 C26 -53.5(8) no
C24 C19 C20 C21 -177.9(6) no
C19 C20 C21 C22 -1.9(10) no
C20 C21 C22 C23 1.4(10) no
C21 C22 C23 C18 0.5(10) no
C21 C22 C23 C27 176.0(6) no
C18 C23 C27 C28 98.3(7) no
C18 C23 C27 C29 -137.6(6) no
C22 C23 C27 C28 -76.9(8) no
C22 C23 C27 C29 47.1(9) no
N32 C33 C34 N35 -0.8(5) no
N32 C36 C37 C38 -177.5(5) no
N32 C36 C37 C42 0.9(8) no
N32 C36 C41 C40 178.2(5) no
N32 C36 C41 C45 2.7(8) no
C37 C36 C41 C40 -1.2(9) no
C37 C36 C41 C45 -176.7(5) no
C41 C36 C37 C38 1.9(9) no
C41 C36 C37 C42 -179.6(5) no
C36 C37 C38 C39 -1.8(9) no
C36 C37 C42 C43 -109.8(6) no
C36 C37 C42 C44 125.2(6) no
C38 C37 C42 C43 68.6(8) no
C38 C37 C42 C44 -56.4(8) no
C42 C37 C38 C39 179.7(6) no
C37 C38 C39 C40 1.0(10) no
C38 C39 C40 C41 -0.3(10) no
C39 C40 C41 C36 0.4(9) no
C39 C40 C41 C45 175.9(6) no
C36 C41 C45 C46 99.9(7) no
C36 C41 C45 C47 -136.6(6) no
C40 C41 C45 C46 -75.5(7) no
C40 C41 C45 C47 48.1(8) no
N35 C48 C49 C50 -176.8(5) no
N35 C48 C49 C54 2.9(8) no
N35 C48 C53 C52 176.0(5) no
N35 C48 C53 C57 0.2(8) no
C49 C48 C53 C52 -1.7(9) no
C49 C48 C53 C57 -177.5(5) no
C53 C48 C49 C50 0.9(9) no
C53 C48 C49 C54 -179.4(5) no
C48 C49 C50 C51 0.4(9) no
C48 C49 C54 C55 -107.2(6) no
C48 C49 C54 C56 129.6(6) no
C50 C49 C54 C55 72.5(7) no
C50 C49 C54 C56 -50.7(8) no
C54 C49 C50 C51 -179.3(5) no
C49 C50 C51 C52 -0.8(10) no
C50 C51 C52 C53 -0.0(10) no
C51 C52 C53 C48 1.2(9) no
C51 C52 C53 C57 177.1(5) no
C48 C53 C57 C58 101.9(6) no
C48 C53 C57 C59 -134.9(6) no
C52 C53 C57 C58 -73.8(7) no
C52 C53 C57 C59 49.5(7) no
